data_4339473
loop_
_publ_author_name
'Habata, Yoichi'
'Okazaki, Chizuko'
'Ogura, Kinuko'
'Akabori, Sadatoshi'
'Zhang, Xian X.'
'Bradshaw, Jerald S.'

_publ_section_title
;
 Polymer-like structures of LiSCN, NaSCN, KSCN, RbSCN, and CsSCN complexes
 with an armed monoaza-15-crown-5 ether bearing a
 3',5'-difluoro-4'-hydroxybenzyl group.
;
_journal_issue 20
_journal_name_full 'Inorganic chemistry'
_journal_page_first 8264
_journal_page_last 8270
_journal_paper_doi 10.1021/ic7011606
_journal_volume 46
_journal_year 2007
_chemical_formula_moiety 'C18 H25 F2 K N2 O5 S '
_chemical_formula_sum 'C18 H25 F2 K N2 O5 S'
_chemical_formula_weight 458.56
_space_group_IT_number 14
_symmetry_cell_setting monoclinic
_symmetry_Int_Tables_number 14
_symmetry_space_group_name_Hall '-P 2yn'
_symmetry_space_group_name_H-M 'P 1 21/n 1'
_cell_angle_alpha 90.0000
_cell_angle_beta 93.811(17)
_cell_angle_gamma 90.0000
_cell_formula_units_Z 4
_cell_length_a 8.5644(19)
_cell_length_b 16.354(2)
_cell_length_c 15.510(2)
_cell_measurement_reflns_used 25
_cell_measurement_temperature 296.1
_cell_measurement_theta_max 14.9
_cell_measurement_theta_min 14.7
_cell_volume 2167.6(6)
_computing_cell_refinement 'MSC/AFC Diffractometer Control'
_computing_data_collection 'MSC/AFC Diffractometer Control'
_computing_data_reduction CrystalStructure
_computing_publication_material 'CrystalStructure 3.8'
_computing_structure_refinement CRYSTALS
_computing_structure_solution SIR92
_diffrn_measured_fraction_theta_full 0.996
_diffrn_measured_fraction_theta_max 0.996
_diffrn_measurement_device_type 'Rigaku AFC5S'
_diffrn_measurement_method \w-2\q
_diffrn_radiation_type 'Mo K\a'
_diffrn_radiation_wavelength 0.71069
_diffrn_reflns_av_R_equivalents 0.042
_diffrn_reflns_limit_h_max 11
_diffrn_reflns_limit_h_min -11
_diffrn_reflns_limit_k_max 21
_diffrn_reflns_limit_k_min 0
_diffrn_reflns_limit_l_max 0
_diffrn_reflns_limit_l_min -20
_diffrn_reflns_number 5138
_diffrn_reflns_theta_full 27.49
_diffrn_reflns_theta_max 27.49
_diffrn_standards_decay_% -0.35
_diffrn_standards_interval_count 150
_diffrn_standards_number 3
_exptl_absorpt_coefficient_mu 0.389
_exptl_absorpt_correction_T_max 0.823
_exptl_absorpt_correction_T_min 0.655
_exptl_absorpt_correction_type psi-scan
_exptl_absorpt_process_details '(North, Phillips & Mathews, 1968)'
_exptl_crystal_colour colorless
_exptl_crystal_density_diffrn 1.405
_exptl_crystal_density_method 'not measured'
_exptl_crystal_description prismatic
_exptl_crystal_F_000 960.00
_exptl_crystal_size_max 0.75
_exptl_crystal_size_mid 0.50
_exptl_crystal_size_min 0.50
_refine_diff_density_max 0.26
_refine_diff_density_min -0.36
_refine_ls_extinction_method none
_refine_ls_goodness_of_fit_ref 1.310
_refine_ls_hydrogen_treatment noref
_refine_ls_number_parameters 262
_refine_ls_number_reflns 3128
_refine_ls_R_factor_gt 0.0481
_refine_ls_shift/su_max 0.0006
_refine_ls_structure_factor_coef F
_refine_ls_weighting_details 'w = 1.0'
_refine_ls_weighting_scheme unit
_refine_ls_wR_factor_ref 0.1362
_reflns_number_gt 3165
_reflns_number_total 4945
_reflns_threshold_expression F^2^>2.0\s(F^2^)
_cod_data_source_file ic7011606-file002.cif
_cod_data_source_block haba018/aza15FKSCN
_cod_original_cell_volume 2167.6(7)
_cod_original_formula_sum 'C18 H25 F2 K N2 O5 S '
_cod_database_code 4339473

loop_
_symmetry_equiv_pos_site_id
_symmetry_equiv_pos_as_xyz
1 +X,+Y,+Z
2 1/2-X,1/2+Y,1/2-Z
3 -X,-Y,-Z
4 1/2+X,1/2-Y,1/2+Z

loop_
_atom_site_label
_atom_site_type_symbol
_atom_site_fract_x
_atom_site_fract_y
_atom_site_fract_z
_atom_site_U_iso_or_equiv
_atom_site_adp_type
_atom_site_occupancy
_atom_site_symmetry_multiplicity
_atom_site_calc_flag
_atom_site_refinement_flags
K(1) K -0.05811(6) 0.36478(3) 0.80380(3) 0.04879(15) Uani 1.00 1 d .
S(1) S 0.18646(10) 0.51699(4) 0.82081(5) 0.0750(2) Uani 1.00 1 d .
F(1) F 0.49718(19) 0.13707(8) 0.48265(9) 0.0637(4) Uani 1.00 1 d .
F(2) F 0.56971(18) 0.41951(9) 0.46147(10) 0.0687(5) Uani 1.00 1 d .
O(1) O -0.20469(18) 0.22438(10) 0.73819(11) 0.0560(5) Uani 1.00 1 d .
O(2) O -0.3358(2) 0.31929(12) 0.87445(12) 0.0656(6) Uani 1.00 1 d .
O(3) O -0.2890(2) 0.48091(11) 0.81541(12) 0.0622(5) Uani 1.00 1 d .
O(4) O -0.18818(19) 0.43416(10) 0.65101(10) 0.0538(5) Uani 1.00 1 d .
O(5) O 0.63444(19) 0.26187(11) 0.40591(12) 0.0605(5) Uani 1.00 1 d .
N(1) N 0.0360(2) 0.30511(12) 0.64062(12) 0.0469(5) Uani 1.00 1 d .
N(2) N 0.2329(3) 0.62211(18) 0.6847(2) 0.0855(10) Uani 1.00 1 d .
C(1) C -0.0105(3) 0.21904(16) 0.63367(17) 0.0594(8) Uani 1.00 1 d .
C(2) C -0.1809(3) 0.20751(17) 0.6504(2) 0.0651(8) Uani 1.00 1 d .
C(3) C -0.0230(2) 0.35436(17) 0.56719(15) 0.0560(7) Uani 1.00 1 d .
C(4) C -0.3665(2) 0.22483(17) 0.75453(19) 0.0646(8) Uani 1.00 1 d .
C(5) C -0.3820(3) 0.23915(19) 0.8490(2) 0.0699(9) Uani 1.00 1 d .
C(6) C -0.4598(3) 0.3777(2) 0.8707(2) 0.0793(11) Uani 1.00 1 d .
C(7) C -0.3892(3) 0.4610(2) 0.8818(2) 0.0770(10) Uani 1.00 1 d .
C(8) C -0.3684(3) 0.50317(18) 0.7361(2) 0.0693(9) Uani 1.00 1 d .
C(9) C -0.2500(3) 0.51219(16) 0.67013(19) 0.0675(9) Uani 1.00 1 d .
C(10) C -0.0694(3) 0.43897(17) 0.59174(17) 0.0593(8) Uani 1.00 1 d .
C(11) C 0.2037(2) 0.31814(15) 0.66456(15) 0.0502(6) Uani 1.00 1 d .
C(12) C 0.3183(2) 0.30339(14) 0.59554(14) 0.0450(6) Uani 1.00 1 d .
C(13) C 0.3555(2) 0.22473(14) 0.56961(15) 0.0474(6) Uani 1.00 1 d .
C(14) C 0.4602(2) 0.21432(14) 0.50758(14) 0.0466(6) Uani 1.00 1 d .
C(15) C 0.5339(2) 0.27801(14) 0.46755(15) 0.0455(6) Uani 1.00 1 d .
C(16) C 0.4970(2) 0.35506(14) 0.49643(16) 0.0479(6) Uani 1.00 1 d .
C(17) C 0.3916(2) 0.36906(14) 0.55790(16) 0.0482(6) Uani 1.00 1 d .
C(18) C 0.2132(2) 0.57721(17) 0.7403(2) 0.0582(8) Uani 1.00 1 d .
H(1) H 0.3685 0.4232 0.5751 0.057 Uiso 1.00 1 c R
H(2) H 0.3086 0.1786 0.5947 0.055 Uiso 1.00 1 c R
H(3) H 0.0563 0.3582 0.5275 0.067 Uiso 1.00 1 c R
H(4) H -0.1120 0.3276 0.5404 0.067 Uiso 1.00 1 c R
H(5) H -0.1086 0.4681 0.5417 0.070 Uiso 1.00 1 c R
H(6) H 0.0182 0.4673 0.6179 0.070 Uiso 1.00 1 c R
H(7) H -0.1677 0.5468 0.6922 0.082 Uiso 1.00 1 c R
H(8) H -0.2982 0.5354 0.6189 0.082 Uiso 1.00 1 c R
H(9) H -0.4420 0.4618 0.7186 0.082 Uiso 1.00 1 c R
H(10) H -0.4221 0.5535 0.7426 0.082 Uiso 1.00 1 c R
H(11) H -0.3301 0.4637 0.9357 0.094 Uiso 1.00 1 c R
H(12) H -0.4708 0.5007 0.8807 0.094 Uiso 1.00 1 c R
H(13) H -0.5172 0.3740 0.8162 0.095 Uiso 1.00 1 c R
H(14) H -0.5273 0.3674 0.9155 0.095 Uiso 1.00 1 c R
H(15) H -0.3175 0.2009 0.8810 0.083 Uiso 1.00 1 c R
H(16) H -0.4878 0.2311 0.8614 0.083 Uiso 1.00 1 c R
H(17) H -0.4183 0.2674 0.7223 0.076 Uiso 1.00 1 c R
H(18) H -0.4120 0.1738 0.7384 0.076 Uiso 1.00 1 c R
H(19) H -0.2101 0.1525 0.6377 0.077 Uiso 1.00 1 c R
H(20) H -0.2428 0.2434 0.6144 0.077 Uiso 1.00 1 c R
H(21) H 0.0069 0.2003 0.5775 0.070 Uiso 1.00 1 c R
H(22) H 0.0519 0.1882 0.6752 0.070 Uiso 1.00 1 c R
H(23) H 0.2168 0.3730 0.6831 0.059 Uiso 1.00 1 c R
H(24) H 0.2328 0.2823 0.7113 0.059 Uiso 1.00 1 c R
H(26) H 0.7321 0.2401 0.4297 0.070 Uiso 1.00 1 c R

loop_
_atom_site_aniso_label
_atom_site_aniso_U_11
_atom_site_aniso_U_22
_atom_site_aniso_U_33
_atom_site_aniso_U_12
_atom_site_aniso_U_13
_atom_site_aniso_U_23
K(1) 0.0485(2) 0.0497(3) 0.0479(2) -0.0040(2) 0.0008(2) 0.0066(2)
S(1) 0.0816(5) 0.0532(4) 0.0908(5) -0.0146(3) 0.0101(4) -0.0032(3)
F(1) 0.0872(10) 0.0408(8) 0.0635(9) 0.0106(7) 0.0088(8) -0.0037(6)
F(2) 0.0721(9) 0.0464(8) 0.0901(11) -0.0060(7) 0.0238(8) 0.0049(8)
O(1) 0.0483(9) 0.0563(11) 0.0617(11) -0.0090(7) -0.0091(8) 0.0082(8)
O(2) 0.0500(10) 0.0701(13) 0.0758(12) -0.0044(9) -0.0021(9) 0.0108(10)
O(3) 0.0579(10) 0.0613(11) 0.0674(12) 0.0060(8) 0.0048(9) -0.0007(9)
O(4) 0.0609(10) 0.0433(9) 0.0580(10) 0.0045(7) 0.0092(8) 0.0127(7)
O(5) 0.0579(10) 0.0634(11) 0.0611(10) 0.0099(8) 0.0106(8) -0.0054(9)
N(1) 0.0479(10) 0.0477(11) 0.0446(10) 0.0014(8) -0.0011(8) 0.0029(8)
N(2) 0.0759(17) 0.088(2) 0.095(2) 0.0011(14) 0.0234(15) 0.0092(16)
C(1) 0.0669(17) 0.0518(15) 0.0583(15) -0.0011(12) -0.0051(12) -0.0075(12)
C(2) 0.0623(16) 0.0579(17) 0.0727(19) -0.0103(13) -0.0128(14) -0.0015(14)
C(3) 0.0530(14) 0.0720(18) 0.0429(13) 0.0023(12) 0.0022(10) 0.0066(12)
C(4) 0.0493(14) 0.0626(17) 0.0800(19) -0.0170(12) -0.0100(13) 0.0162(14)
C(5) 0.0556(15) 0.074(2) 0.079(2) -0.0161(14) -0.0021(14) 0.0281(16)
C(6) 0.0583(17) 0.097(2) 0.084(2) 0.0087(16) 0.0165(15) 0.0180(18)
C(7) 0.075(2) 0.080(2) 0.077(2) 0.0143(17) 0.0142(16) -0.0056(17)
C(8) 0.0663(17) 0.0606(18) 0.080(2) 0.0219(14) 0.0022(15) 0.0022(15)
C(9) 0.084(2) 0.0441(15) 0.0734(19) 0.0144(13) -0.0017(16) 0.0129(13)
C(10) 0.0592(15) 0.0613(17) 0.0574(15) -0.0003(12) 0.0039(12) 0.0195(13)
C(11) 0.0530(13) 0.0518(14) 0.0451(13) -0.0022(11) -0.0024(10) -0.0047(11)
C(12) 0.0455(12) 0.0452(13) 0.0430(12) -0.0007(10) -0.0067(9) -0.0024(10)
C(13) 0.0553(14) 0.0408(12) 0.0451(13) -0.0035(10) -0.0054(10) 0.0025(10)
C(14) 0.0564(14) 0.0365(12) 0.0453(13) 0.0056(10) -0.0085(11) -0.0017(9)
C(15) 0.0446(12) 0.0473(13) 0.0436(12) 0.0033(10) -0.0049(9) -0.0025(10)
C(16) 0.0480(12) 0.0420(13) 0.0529(13) -0.0050(10) -0.0009(10) 0.0048(10)
C(17) 0.0490(13) 0.0371(12) 0.0576(14) 0.0018(10) -0.0025(11) -0.0058(10)
C(18) 0.0417(13) 0.0543(16) 0.0798(19) -0.0013(11) 0.0137(12) -0.0150(14)

loop_
_atom_type_symbol
_atom_type_description
_atom_type_scat_dispersion_real
_atom_type_scat_dispersion_imag
_atom_type_scat_source
C C 0.003 0.002
;
International Tables for Crystallography
(1992, Vol. C, Tables 4.2.6.8 and 6.1.1.4)
;
H H 0.000 0.000
;
International Tables for Crystallography
(1992, Vol. C, Table 6.1.1.4)
;
N N 0.006 0.003
;
International Tables for Crystallography
(1992, Vol. C, Tables 4.2.6.8 and 6.1.1.4)
;
O O 0.011 0.006
;
International Tables for Crystallography
(1992, Vol. C, Tables 4.2.6.8 and 6.1.1.4)
;
F F 0.017 0.010
;
International Tables for Crystallography
(1992, Vol. C, Tables 4.2.6.8 and 6.1.1.4)
;
S S 0.125 0.123
;
International Tables for Crystallography
(1992, Vol. C, Tables 4.2.6.8 and 6.1.1.4)
;
K K 0.200 0.250
;
International Tables for Crystallography
(1992, Vol. C, Tables 4.2.6.8 and 6.1.1.4)
;

loop_
_geom_angle_atom_site_label_1
_geom_angle_atom_site_label_2
_geom_angle_atom_site_label_3
_geom_angle
_geom_angle_publ_flag
_geom_angle_site_symmetry_1
_geom_angle_site_symmetry_3
S(1) K(1) F(1) 82.04(3) yes . 4_455
S(1) K(1) O(1) 159.29(4) yes . .
S(1) K(1) O(2) 137.28(4) yes . .
S(1) K(1) O(3) 85.89(4) yes . .
S(1) K(1) O(4) 88.64(4) yes . .
S(1) K(1) O(5) 98.96(3) yes . 4_455
S(1) K(1) N(1) 96.56(4) yes . .
S(1) K(1) C(11) 76.61(4) yes . .
F(1) K(1) O(1) 113.51(5) yes 4_455 .
F(1) K(1) O(2) 72.43(5) yes 4_455 .
F(1) K(1) O(3) 91.01(5) yes 4_455 .
F(1) K(1) O(4) 151.94(5) yes 4_455 .
F(1) K(1) O(5) 54.59(4) yes 4_455 4_455
F(1) K(1) N(1) 146.51(5) yes 4_455 .
F(1) K(1) C(11) 124.83(5) yes 4_455 .
O(1) K(1) O(2) 63.02(5) yes . .
O(1) K(1) O(3) 106.55(5) yes . .
O(1) K(1) O(4) 83.10(5) yes . .
O(1) K(1) O(5) 80.99(5) yes . 4_455
O(1) K(1) N(1) 62.85(5) yes . .
O(1) K(1) C(11) 83.08(5) yes . .
O(2) K(1) O(3) 61.52(5) yes . .
O(2) K(1) O(4) 98.02(5) yes . .
O(2) K(1) O(5) 93.51(5) yes . 4_455
O(2) K(1) N(1) 123.51(5) yes . .
O(2) K(1) C(11) 146.08(6) yes . .
O(3) K(1) O(4) 61.83(5) yes . .
O(3) K(1) O(5) 143.63(5) yes . 4_455
O(3) K(1) N(1) 122.37(5) yes . .
O(3) K(1) C(11) 136.28(6) yes . .
O(4) K(1) O(5) 153.46(5) yes . 4_455
O(4) K(1) N(1) 60.69(5) yes . .
O(4) K(1) C(11) 77.81(5) yes . .
O(5) K(1) N(1) 93.06(5) yes 4_455 .
O(5) K(1) C(11) 79.30(5) yes 4_455 .
N(1) K(1) C(11) 26.46(5) yes . .
K(1) S(1) C(18) 121.78(10) yes . .
K(1) F(1) C(14) 105.38(12) yes 4_554 .
K(1) O(1) C(2) 114.99(14) yes . .
K(1) O(1) C(4) 110.60(14) yes . .
C(2) O(1) C(4) 112.06(19) yes . .
K(1) O(2) C(5) 111.55(15) yes . .
K(1) O(2) C(6) 117.27(17) yes . .
C(5) O(2) C(6) 114.5(2) yes . .
K(1) O(3) C(7) 111.09(17) yes . .
K(1) O(3) C(8) 115.23(16) yes . .
C(7) O(3) C(8) 114.3(2) yes . .
K(1) O(4) C(9) 108.73(14) yes . .
K(1) O(4) C(10) 108.06(13) yes . .
C(9) O(4) C(10) 112.3(2) yes . .
K(1) O(5) C(15) 98.79(13) yes 4_554 .
K(1) N(1) C(1) 107.45(14) yes . .
K(1) N(1) C(3) 113.38(14) yes . .
K(1) N(1) C(11) 93.13(12) yes . .
C(1) N(1) C(3) 113.26(19) yes . .
C(1) N(1) C(11) 114.39(19) yes . .
C(3) N(1) C(11) 113.48(19) yes . .
N(1) C(1) C(2) 111.6(2) yes . .
O(1) C(2) C(1) 110.1(2) yes . .
N(1) C(3) C(10) 113.4(2) yes . .
O(1) C(4) C(5) 109.0(2) yes . .
O(2) C(5) C(4) 112.0(2) yes . .
O(2) C(6) C(7) 108.1(2) yes . .
O(3) C(7) C(6) 112.6(2) yes . .
O(3) C(8) C(9) 108.2(2) yes . .
O(4) C(9) C(8) 109.5(2) yes . .
O(4) C(10) C(3) 109.1(2) yes . .
K(1) C(11) N(1) 60.41(11) yes . .
K(1) C(11) C(12) 174.67(16) yes . .
N(1) C(11) C(12) 117.63(19) yes . .
C(11) C(12) C(13) 121.4(2) yes . .
C(11) C(12) C(17) 120.2(2) yes . .
C(13) C(12) C(17) 118.3(2) yes . .
C(12) C(13) C(14) 119.4(2) yes . .
F(1) C(14) C(13) 119.3(2) yes . .
F(1) C(14) C(15) 116.6(2) yes . .
C(13) C(14) C(15) 124.1(2) yes . .
O(5) C(15) C(14) 120.0(2) yes . .
O(5) C(15) C(16) 125.2(2) yes . .
C(14) C(15) C(16) 114.8(2) yes . .
F(2) C(16) C(15) 117.3(2) yes . .
F(2) C(16) C(17) 119.2(2) yes . .
C(15) C(16) C(17) 123.5(2) yes . .
C(12) C(17) C(16) 119.8(2) yes . .
S(1) C(18) N(2) 177.9(2) yes . .
K(1) O(5) H(26) 112.2 no 4_554 .
C(15) O(5) H(26) 112.3 no . .
N(1) C(1) H(21) 108.8 no . .
N(1) C(1) H(22) 108.7 no . .
C(2) C(1) H(21) 109.3 no . .
C(2) C(1) H(22) 108.8 no . .
H(21) C(1) H(22) 109.6 no . .
O(1) C(2) H(19) 109.2 no . .
O(1) C(2) H(20) 109.5 no . .
C(1) C(2) H(19) 109.1 no . .
C(1) C(2) H(20) 109.4 no . .
H(19) C(2) H(20) 109.6 no . .
N(1) C(3) H(3) 108.5 no . .
N(1) C(3) H(4) 108.3 no . .
C(10) C(3) H(3) 108.5 no . .
C(10) C(3) H(4) 108.5 no . .
H(3) C(3) H(4) 109.6 no . .
O(1) C(4) H(17) 109.6 no . .
O(1) C(4) H(18) 109.6 no . .
C(5) C(4) H(17) 109.4 no . .
C(5) C(4) H(18) 109.5 no . .
H(17) C(4) H(18) 109.7 no . .
O(2) C(5) H(15) 108.8 no . .
O(2) C(5) H(16) 109.0 no . .
C(4) C(5) H(15) 108.7 no . .
C(4) C(5) H(16) 108.9 no . .
H(15) C(5) H(16) 109.4 no . .
O(2) C(6) H(13) 109.5 no . .
O(2) C(6) H(14) 109.9 no . .
C(7) C(6) H(13) 109.9 no . .
C(7) C(6) H(14) 109.8 no . .
H(13) C(6) H(14) 109.6 no . .
O(3) C(7) H(11) 108.4 no . .
O(3) C(7) H(12) 108.0 no . .
C(6) C(7) H(11) 109.4 no . .
C(6) C(7) H(12) 109.1 no . .
H(11) C(7) H(12) 109.3 no . .
O(3) C(8) H(9) 109.6 no . .
O(3) C(8) H(10) 109.8 no . .
C(9) C(8) H(9) 110.0 no . .
C(9) C(8) H(10) 110.0 no . .
H(9) C(8) H(10) 109.3 no . .
O(4) C(9) H(7) 109.4 no . .
O(4) C(9) H(8) 109.4 no . .
C(8) C(9) H(7) 109.5 no . .
C(8) C(9) H(8) 109.5 no . .
H(7) C(9) H(8) 109.5 no . .
O(4) C(10) H(5) 109.1 no . .
O(4) C(10) H(6) 109.3 no . .
C(3) C(10) H(5) 109.9 no . .
C(3) C(10) H(6) 110.1 no . .
H(5) C(10) H(6) 109.2 no . .
K(1) C(11) H(23) 69.8 no . .
K(1) C(11) H(24) 78.4 no . .
N(1) C(11) H(23) 107.9 no . .
N(1) C(11) H(24) 107.7 no . .
C(12) C(11) H(23) 107.2 no . .
C(12) C(11) H(24) 106.8 no . .
H(23) C(11) H(24) 109.5 no . .
C(12) C(13) H(2) 120.3 no . .
C(14) C(13) H(2) 120.3 no . .
C(12) C(17) H(1) 119.5 no . .
C(16) C(17) H(1) 120.6 no . .

loop_
_geom_bond_atom_site_label_1
_geom_bond_atom_site_label_2
_geom_bond_distance
_geom_bond_publ_flag
_geom_bond_site_symmetry_2
K(1) S(1) 3.2526(9) yes .
K(1) F(1) 2.7831(16) yes 4_455
K(1) O(1) 2.7774(17) yes .
K(1) O(2) 2.7854(19) yes .
K(1) O(3) 2.7565(19) yes .
K(1) O(4) 2.7916(17) yes .
K(1) O(5) 3.0282(18) yes 4_455
K(1) N(1) 2.877(2) yes .
K(1) C(11) 3.304(2) yes .
S(1) C(18) 1.618(3) yes .
F(1) C(14) 1.365(2) yes .
F(2) C(16) 1.355(2) yes .
O(1) C(2) 1.418(3) yes .
O(1) C(4) 1.425(3) yes .
O(2) C(5) 1.417(3) yes .
O(2) C(6) 1.426(3) yes .
O(3) C(7) 1.421(3) yes .
O(3) C(8) 1.413(3) yes .
O(4) C(9) 1.420(3) yes .
O(4) C(10) 1.418(3) yes .
O(5) C(15) 1.355(3) yes .
N(1) C(1) 1.465(3) yes .
N(1) C(3) 1.458(3) yes .
N(1) C(11) 1.474(3) yes .
N(2) C(18) 1.153(4) yes .
C(1) C(2) 1.511(3) yes .
C(3) C(10) 1.496(4) yes .
C(4) C(5) 1.499(4) yes .
C(6) C(7) 1.497(4) yes .
C(8) C(9) 1.495(4) yes .
C(11) C(12) 1.519(3) yes .
C(12) C(13) 1.391(3) yes .
C(12) C(17) 1.392(3) yes .
C(13) C(14) 1.369(3) yes .
C(14) C(15) 1.386(3) yes .
C(15) C(16) 1.381(3) yes .
C(16) C(17) 1.375(3) yes .
O(5) H(26) 0.960 no .
C(1) H(21) 0.944 no .
C(1) H(22) 0.954 no .
C(2) H(19) 0.952 no .
C(2) H(20) 0.947 no .
C(3) H(3) 0.948 no .
C(3) H(4) 0.950 no .
C(4) H(17) 0.949 no .
C(4) H(18) 0.948 no .
C(5) H(15) 0.953 no .
C(5) H(16) 0.948 no .
C(6) H(13) 0.951 no .
C(6) H(14) 0.947 no .
C(7) H(11) 0.949 no .
C(7) H(12) 0.953 no .
C(8) H(9) 0.952 no .
C(8) H(10) 0.951 no .
C(9) H(7) 0.949 no .
C(9) H(8) 0.950 no .
C(10) H(5) 0.953 no .
C(10) H(6) 0.950 no .
C(11) H(23) 0.947 no .
C(11) H(24) 0.953 no .
C(13) H(2) 0.950 no .
C(17) H(1) 0.949 no .

loop_
_geom_contact_atom_site_label_1
_geom_contact_atom_site_label_2
_geom_contact_distance
_geom_contact_site_symmetry_2
F(2) F(2) 3.158(2) 3_666
F(2) O(4) 3.491(2) 1_655
F(2) N(2) 2.995(3) 3_666
F(2) C(9) 3.489(3) 3_566
F(2) C(10) 3.592(3) 1_655
F(2) C(17) 3.489(2) 3_666
O(4) F(2) 3.491(2) 1_455
O(5) N(2) 2.661(3) 3_666
N(2) F(2) 2.995(3) 3_666
N(2) O(5) 2.661(3) 3_666
N(2) C(5) 3.572(4) 2_456
N(2) C(15) 3.586(4) 3_666
C(5) N(2) 3.572(4) 2_446
C(9) F(2) 3.489(3) 3_566
C(10) F(2) 3.592(3) 1_455
C(15) N(2) 3.586(4) 3_666
C(17) F(2) 3.489(2) 3_666
S(1) H(2) 2.950 2_556
S(1) H(12) 3.031 1_655
S(1) H(13) 3.455 1_655
S(1) H(18) 3.557 2_456
S(1) H(22) 3.585 2_556
F(1) H(19) 3.366 1_655
F(1) H(20) 3.399 1_655
F(2) H(1) 2.695 3_666
F(2) H(4) 3.278 1_655
F(2) H(5) 3.052 1_655
F(2) H(8) 3.236 1_655
F(2) H(8) 2.668 3_566
F(2) H(9) 3.516 3_566
F(2) H(10) 3.358 3_566
O(1) H(7) 3.310 2_446
O(1) H(10) 3.006 2_446
O(3) H(19) 2.898 2_456
O(5) H(4) 3.102 1_655
O(5) H(14) 3.581 4_654
O(5) H(16) 3.355 4_654
O(5) H(20) 3.347 1_655
N(2) H(2) 3.584 2_556
N(2) H(10) 3.231 1_655
N(2) H(16) 2.810 2_456
N(2) H(18) 3.182 2_456
N(2) H(22) 2.958 2_556
N(2) H(24) 3.079 2_556
N(2) H(26) 2.896 3_666
C(1) H(10) 3.391 2_446
C(1) H(12) 3.581 2_446
C(2) H(10) 3.112 2_446
C(2) H(26) 3.495 1_455
C(3) H(5) 3.578 3_566
C(3) H(26) 3.441 1_455
C(4) H(7) 3.036 2_446
C(4) H(24) 3.578 1_455
C(5) H(7) 3.244 2_446
C(6) H(26) 3.440 4_355
C(7) H(19) 3.263 2_456
C(8) H(1) 3.503 1_455
C(8) H(19) 3.173 2_456
C(9) H(15) 3.247 2_456
C(9) H(18) 3.265 2_456
C(10) H(5) 3.055 3_566
C(11) H(13) 3.367 1_655
C(11) H(17) 3.404 1_655
C(12) H(17) 2.951 1_655
C(13) H(17) 3.040 1_655
C(13) H(18) 3.289 1_655
C(13) H(20) 3.477 1_655
C(14) H(17) 3.531 1_655
C(14) H(19) 3.509 1_655
C(14) H(20) 2.980 1_655
C(15) H(4) 3.267 1_655
C(15) H(20) 2.930 1_655
C(16) H(4) 3.402 1_655
C(16) H(8) 2.984 3_566
C(16) H(20) 3.333 1_655
C(17) H(8) 3.211 3_566
C(17) H(9) 3.174 1_655
C(17) H(17) 3.372 1_655
C(18) H(2) 3.066 2_556
C(18) H(9) 3.540 1_655
C(18) H(10) 3.146 1_655
C(18) H(12) 3.585 1_655
C(18) H(16) 3.484 2_456
C(18) H(18) 3.061 2_456
C(18) H(22) 2.951 2_556
C(18) H(24) 3.460 2_556
H(1) F(2) 2.695 3_666
H(1) C(8) 3.503 1_655
H(1) H(5) 3.296 3_566
H(1) H(8) 3.424 1_655
H(1) H(8) 3.105 3_566
H(1) H(9) 2.740 1_655
H(2) S(1) 2.950 2_546
H(2) N(2) 3.584 2_546
H(2) C(18) 3.066 2_546
H(2) H(17) 3.299 1_655
H(2) H(18) 3.161 1_655
H(3) H(5) 3.080 3_566
H(4) F(2) 3.278 1_455
H(4) O(5) 3.102 1_455
H(4) C(15) 3.267 1_455
H(4) C(16) 3.402 1_455
H(4) H(26) 2.544 1_455
H(5) F(2) 3.052 1_455
H(5) C(3) 3.578 3_566
H(5) C(10) 3.055 3_566
H(5) H(1) 3.296 3_566
H(5) H(3) 3.080 3_566
H(5) H(5) 2.557 3_566
H(5) H(6) 2.846 3_566
H(6) H(5) 2.846 3_566
H(7) O(1) 3.310 2_456
H(7) C(4) 3.036 2_456
H(7) C(5) 3.244 2_456
H(7) H(15) 2.763 2_456
H(7) H(16) 3.419 2_456
H(7) H(18) 2.417 2_456
H(7) H(19) 3.378 2_456
H(8) F(2) 3.236 1_455
H(8) F(2) 2.668 3_566
H(8) C(16) 2.984 3_566
H(8) C(17) 3.211 3_566
H(8) H(1) 3.424 1_455
H(8) H(1) 3.105 3_566
H(8) H(15) 2.881 2_456
H(8) H(18) 3.568 2_456
H(9) F(2) 3.516 3_566
H(9) C(17) 3.174 1_455
H(9) C(18) 3.540 1_455
H(9) H(1) 2.740 1_455
H(9) H(23) 3.277 1_455
H(10) F(2) 3.358 3_566
H(10) O(1) 3.006 2_456
H(10) N(2) 3.231 1_455
H(10) C(1) 3.391 2_456
H(10) C(2) 3.112 2_456
H(10) C(18) 3.146 1_455
H(10) H(18) 3.469 2_456
H(10) H(19) 2.659 2_456
H(10) H(22) 2.812 2_456
H(11) H(12) 3.464 3_467
H(11) H(19) 3.315 2_456
H(12) S(1) 3.031 1_455
H(12) C(1) 3.581 2_456
H(12) C(18) 3.585 1_455
H(12) H(11) 3.464 3_467
H(12) H(19) 2.950 2_456
H(12) H(21) 3.346 2_456
H(12) H(22) 3.251 2_456
H(13) S(1) 3.455 1_455
H(13) C(11) 3.367 1_455
H(13) H(23) 2.971 1_455
H(13) H(24) 3.003 1_455
H(13) H(26) 3.420 4_355
H(14) O(5) 3.581 4_355
H(14) H(26) 2.729 4_355
H(15) C(9) 3.247 2_446
H(15) H(7) 2.763 2_446
H(15) H(8) 2.881 2_446
H(16) O(5) 3.355 4_355
H(16) N(2) 2.810 2_446
H(16) C(18) 3.484 2_446
H(16) H(7) 3.419 2_446
H(16) H(24) 3.332 1_455
H(16) H(26) 2.727 4_355
H(17) C(11) 3.404 1_455
H(17) C(12) 2.951 1_455
H(17) C(13) 3.040 1_455
H(17) C(14) 3.531 1_455
H(17) C(17) 3.372 1_455
H(17) H(2) 3.299 1_455
H(17) H(23) 3.587 1_455
H(17) H(24) 2.991 1_455
H(18) S(1) 3.557 2_446
H(18) N(2) 3.182 2_446
H(18) C(9) 3.265 2_446
H(18) C(13) 3.289 1_455
H(18) C(18) 3.061 2_446
H(18) H(2) 3.161 1_455
H(18) H(7) 2.417 2_446
H(18) H(8) 3.568 2_446
H(18) H(10) 3.469 2_446
H(18) H(24) 3.522 1_455
H(19) F(1) 3.366 1_455
H(19) O(3) 2.898 2_446
H(19) C(7) 3.263 2_446
H(19) C(8) 3.173 2_446
H(19) C(14) 3.509 1_455
H(19) H(7) 3.378 2_446
H(19) H(10) 2.659 2_446
H(19) H(11) 3.315 2_446
H(19) H(12) 2.950 2_446
H(19) H(26) 3.536 1_455
H(20) F(1) 3.399 1_455
H(20) O(5) 3.347 1_455
H(20) C(13) 3.477 1_455
H(20) C(14) 2.980 1_455
H(20) C(15) 2.930 1_455
H(20) C(16) 3.333 1_455
H(20) H(26) 2.859 1_455
H(21) H(12) 3.346 2_446
H(21) H(26) 3.241 1_455
H(22) S(1) 3.585 2_546
H(22) N(2) 2.958 2_546
H(22) C(18) 2.951 2_546
H(22) H(10) 2.812 2_446
H(22) H(12) 3.251 2_446
H(23) H(9) 3.277 1_655
H(23) H(13) 2.971 1_655
H(23) H(17) 3.587 1_655
H(24) N(2) 3.079 2_546
H(24) C(4) 3.578 1_655
H(24) C(18) 3.460 2_546
H(24) H(13) 3.003 1_655
H(24) H(16) 3.332 1_655
H(24) H(17) 2.991 1_655
H(24) H(18) 3.522 1_655
H(26) N(2) 2.896 3_666
H(26) C(2) 3.495 1_655
H(26) C(3) 3.441 1_655
H(26) C(6) 3.440 4_654
H(26) H(4) 2.544 1_655
H(26) H(13) 3.420 4_654
H(26) H(14) 2.729 4_654
H(26) H(16) 2.727 4_654
H(26) H(19) 3.536 1_655
H(26) H(20) 2.859 1_655
H(26) H(21) 3.241 1_655

loop_
_geom_torsion_atom_site_label_1
_geom_torsion_atom_site_label_2
_geom_torsion_atom_site_label_3
_geom_torsion_atom_site_label_4
_geom_torsion
_geom_torsion_site_symmetry_1
_geom_torsion_site_symmetry_3
_geom_torsion_site_symmetry_4
S(1) K(1) F(1) C(14) -157.54(13) . 4_455 4_455
F(1) K(1) S(1) C(18) -168.49(12) 4_455 . .
S(1) K(1) O(1) C(2) -20.0(2) . . .
S(1) K(1) O(1) C(4) -148.11(15) . . .
O(1) K(1) S(1) C(18) 51.22(17) . . .
S(1) K(1) O(2) C(5) -173.25(14) . . .
S(1) K(1) O(2) C(6) 51.9(2) . . .
O(2) K(1) S(1) C(18) -115.41(13) . . .
S(1) K(1) O(3) C(7) -126.89(17) . . .
S(1) K(1) O(3) C(8) 101.12(16) . . .
O(3) K(1) S(1) C(18) -76.89(12) . . .
S(1) K(1) O(4) C(9) -61.62(15) . . .
S(1) K(1) O(4) C(10) 60.47(14) . . .
O(4) K(1) S(1) C(18) -15.04(12) . . .
S(1) K(1) O(5) C(15) 121.11(12) . 4_455 4_455
O(5) K(1) S(1) C(18) 139.40(12) 4_455 . .
S(1) K(1) N(1) C(1) 157.82(13) . . .
S(1) K(1) N(1) C(3) -76.25(15) . . .
S(1) K(1) N(1) C(11) 41.03(13) . . .
N(1) K(1) S(1) C(18) 45.25(12) . . .
S(1) K(1) C(11) N(1) -137.90(13) . . .
S(1) K(1) C(11) C(12) -68.1(17) . . .
C(11) K(1) S(1) C(18) 62.75(12) . . .
F(1) K(1) O(1) C(2) -156.31(15) 4_455 . .
F(1) K(1) O(1) C(4) 75.53(16) 4_455 . .
O(1) K(1) F(1) C(14) 8.19(14) . 4_455 4_455
F(1) K(1) O(2) C(5) -117.10(17) 4_455 . .
F(1) K(1) O(2) C(6) 108.09(19) 4_455 . .
O(2) K(1) F(1) C(14) 57.13(13) . 4_455 4_455
F(1) K(1) O(3) C(7) -44.94(17) 4_455 . .
F(1) K(1) O(3) C(8) -176.94(17) 4_455 . .
O(3) K(1) F(1) C(14) 116.75(13) . 4_455 4_455
F(1) K(1) O(4) C(9) 8.6(2) 4_455 . .
F(1) K(1) O(4) C(10) 130.66(15) 4_455 . .
O(4) K(1) F(1) C(14) 130.70(14) . 4_455 4_455
F(1) K(1) O(5) C(15) 47.61(12) 4_455 4_455 4_455
O(5) K(1) F(1) C(14) -50.55(12) 4_455 4_455 4_455
F(1) K(1) N(1) C(1) 72.34(17) 4_455 . .
F(1) K(1) N(1) C(3) -161.73(13) 4_455 . .
F(1) K(1) N(1) C(11) -44.45(17) 4_455 . .
N(1) K(1) F(1) C(14) -67.67(17) . 4_455 4_455
F(1) K(1) C(11) N(1) 151.91(11) 4_455 . .
F(1) K(1) C(11) C(12) -138.3(16) 4_455 . .
C(11) K(1) F(1) C(14) -90.01(14) . 4_455 4_455
O(1) K(1) O(2) C(5) 12.01(15) . . .
O(1) K(1) O(2) C(6) -122.8(2) . . .
O(2) K(1) O(1) C(2) 149.91(16) . . .
O(2) K(1) O(1) C(4) 21.75(15) . . .
O(1) K(1) O(3) C(7) 69.99(17) . . .
O(1) K(1) O(3) C(8) -62.01(17) . . .
O(3) K(1) O(1) C(2) 105.09(15) . . .
O(3) K(1) O(1) C(4) -23.06(16) . . .
O(1) K(1) O(4) C(9) 137.42(16) . . .
O(1) K(1) O(4) C(10) -100.49(14) . . .
O(4) K(1) O(1) C(2) 47.24(15) . . .
O(4) K(1) O(1) C(4) -80.91(16) . . .
O(1) K(1) O(5) C(15) -79.87(13) . 4_455 4_455
O(5) K(1) O(1) C(2) -111.45(16) 4_455 . .
O(5) K(1) O(1) C(4) 120.40(16) 4_455 . .
O(1) K(1) N(1) C(1) -19.81(13) . . .
O(1) K(1) N(1) C(3) 106.12(15) . . .
O(1) K(1) N(1) C(11) -136.60(14) . . .
N(1) K(1) O(1) C(2) -13.29(15) . . .
N(1) K(1) O(1) C(4) -141.44(17) . . .
O(1) K(1) C(11) N(1) 38.02(12) . . .
O(1) K(1) C(11) C(12) 107.8(17) . . .
C(11) K(1) O(1) C(2) -31.25(15) . . .
C(11) K(1) O(1) C(4) -159.40(16) . . .
O(2) K(1) O(3) C(7) 24.38(16) . . .
O(2) K(1) O(3) C(8) -107.61(17) . . .
O(3) K(1) O(2) C(5) 141.78(17) . . .
O(3) K(1) O(2) C(6) 6.97(18) . . .
O(2) K(1) O(4) C(9) 76.01(16) . . .
O(2) K(1) O(4) C(10) -161.90(14) . . .
O(4) K(1) O(2) C(5) 90.02(16) . . .
O(4) K(1) O(2) C(6) -44.80(19) . . .
O(2) K(1) O(5) C(15) -17.90(13) . 4_455 4_455
O(5) K(1) O(2) C(5) -66.02(16) 4_455 . .
O(5) K(1) O(2) C(6) 159.16(19) 4_455 . .
O(2) K(1) N(1) C(1) -37.81(16) . . .
O(2) K(1) N(1) C(3) 88.12(16) . . .
O(2) K(1) N(1) C(11) -154.60(12) . . .
N(1) K(1) O(2) C(5) 29.99(18) . . .
N(1) K(1) O(2) C(6) -104.83(19) . . .
O(2) K(1) C(11) N(1) 39.86(18) . . .
O(2) K(1) C(11) C(12) 109.7(17) . . .
C(11) K(1) O(2) C(5) 10.0(2) . . .
C(11) K(1) O(2) C(6) -124.85(19) . . .
O(3) K(1) O(4) C(9) 24.45(15) . . .
O(3) K(1) O(4) C(10) 146.54(16) . . .
O(4) K(1) O(3) C(7) 142.45(18) . . .
O(4) K(1) O(3) C(8) 10.46(16) . . .
O(3) K(1) O(5) C(15) 25.85(17) . 4_455 4_455
O(5) K(1) O(3) C(7) -27.4(2) 4_455 . .
O(5) K(1) O(3) C(8) -159.35(15) 4_455 . .
O(3) K(1) N(1) C(1) -112.90(14) . . .
O(3) K(1) N(1) C(3) 13.04(17) . . .
O(3) K(1) N(1) C(11) 130.32(12) . . .
N(1) K(1) O(3) C(7) 137.94(17) . . .
N(1) K(1) O(3) C(8) 5.95(19) . . .
O(3) K(1) C(11) N(1) -68.73(15) . . .
O(3) K(1) C(11) C(12) 1.1(17) . . .
C(11) K(1) O(3) C(7) 167.39(16) . . .
C(11) K(1) O(3) C(8) 35.4(2) . . .
O(4) K(1) O(5) C(15) -133.72(14) . 4_455 4_455
O(5) K(1) O(4) C(9) -169.13(16) 4_455 . .
O(5) K(1) O(4) C(10) -47.0(2) 4_455 . .
O(4) K(1) N(1) C(1) -117.46(15) . . .
O(4) K(1) N(1) C(3) 8.48(14) . . .
O(4) K(1) N(1) C(11) 125.76(14) . . .
N(1) K(1) O(4) C(9) -159.92(17) . . .
N(1) K(1) O(4) C(10) -37.83(14) . . .
O(4) K(1) C(11) N(1) -46.38(12) . . .
O(4) K(1) C(11) C(12) 23.4(17) . . .
C(11) K(1) O(4) C(9) -138.21(16) . . .
C(11) K(1) O(4) C(10) -16.12(14) . . .
O(5) K(1) N(1) C(1) 58.43(14) 4_455 . .
O(5) K(1) N(1) C(3) -175.63(15) 4_455 . .
O(5) K(1) N(1) C(11) -58.35(13) 4_455 . .
N(1) K(1) O(5) C(15) -141.76(13) . 4_455 4_455
O(5) K(1) C(11) N(1) 120.10(13) 4_455 . .
O(5) K(1) C(11) C(12) -170.1(17) 4_455 . .
C(11) K(1) O(5) C(15) -164.46(14) . 4_455 4_455
N(1) K(1) C(11) C(12) 69.8(16) . . .
C(11) K(1) N(1) C(1) 116.8(2) . . .
C(11) K(1) N(1) C(3) -117.3(2) . . .
K(1) S(1) C(18) N(2) 146(6) . . .
K(1) F(1) C(14) C(13) 126.15(18) 4_554 . .
K(1) F(1) C(14) C(15) -54.2(2) 4_554 . .
K(1) O(1) C(2) C(1) 44.9(2) . . .
K(1) O(1) C(4) C(5) -52.9(2) . . .
C(2) O(1) C(4) C(5) 177.4(2) . . .
C(4) O(1) C(2) C(1) 172.3(2) . . .
K(1) O(2) C(5) C(4) -44.6(2) . . .
K(1) O(2) C(6) C(7) -35.3(3) . . .
C(5) O(2) C(6) C(7) -168.8(2) . . .
C(6) O(2) C(5) C(4) 91.6(2) . . .
K(1) O(3) C(7) C(6) -55.6(2) . . .
K(1) O(3) C(8) C(9) -42.7(2) . . .
C(7) O(3) C(8) C(9) -173.1(2) . . .
C(8) O(3) C(7) C(6) 76.9(3) . . .
K(1) O(4) C(9) C(8) -57.7(2) . . .
K(1) O(4) C(10) C(3) 66.41(19) . . .
C(9) O(4) C(10) C(3) -173.7(2) . . .
C(10) O(4) C(9) C(8) -177.2(2) . . .
K(1) O(5) C(15) C(14) 45.1(2) 4_554 . .
K(1) O(5) C(15) C(16) -135.6(2) 4_554 . .
K(1) N(1) C(1) C(2) 51.7(2) . . .
K(1) N(1) C(3) C(10) 20.4(2) . . .
K(1) N(1) C(11) C(12) -174.36(18) . . .
C(1) N(1) C(3) C(10) 143.2(2) . . .
C(3) N(1) C(1) C(2) -74.3(2) . . .
C(1) N(1) C(11) K(1) -110.76(18) . . .
C(1) N(1) C(11) C(12) 74.9(2) . . .
C(11) N(1) C(1) C(2) 153.6(2) . . .
C(3) N(1) C(11) K(1) 117.20(19) . . .
C(3) N(1) C(11) C(12) -57.2(2) . . .
C(11) N(1) C(3) C(10) -84.2(2) . . .
N(1) C(1) C(2) O(1) -67.9(2) . . .
N(1) C(3) C(10) O(4) -59.5(2) . . .
O(1) C(4) C(5) O(2) 68.3(2) . . .
O(2) C(6) C(7) O(3) 61.4(3) . . .
O(3) C(8) C(9) O(4) 69.2(2) . . .
K(1) C(11) C(12) C(13) -140.9(16) . . .
K(1) C(11) C(12) C(17) 40.5(18) . . .
N(1) C(11) C(12) C(13) -73.8(2) . . .
N(1) C(11) C(12) C(17) 107.6(2) . . .
C(11) C(12) C(13) C(14) -179.6(2) . . .
C(11) C(12) C(17) C(16) 179.0(2) . . .
C(13) C(12) C(17) C(16) 0.3(3) . . .
C(17) C(12) C(13) C(14) -0.9(3) . . .
C(12) C(13) C(14) F(1) 179.60(19) . . .
C(12) C(13) C(14) C(15) -0.1(2) . . .
F(1) C(14) C(15) O(5) 1.2(3) . . .
F(1) C(14) C(15) C(16) -178.11(19) . . .
C(13) C(14) C(15) O(5) -179.1(2) . . .
C(13) C(14) C(15) C(16) 1.6(3) . . .
O(5) C(15) C(16) F(2) -1.4(3) . . .
O(5) C(15) C(16) C(17) 178.5(2) . . .
C(14) C(15) C(16) F(2) 177.89(19) . . .
C(14) C(15) C(16) C(17) -2.2(3) . . .
F(2) C(16) C(17) C(12) -178.8(2) . . .
C(15) C(16) C(17) C(12) 1.3(3) . . .
